data_4348798
loop_
_publ_author_name
'Domyati, Doaa'
'Hope, Sydney L.'
'Latifi, Reza'
'Hearns, Micah D.'
'Tahsini, Laleh'

_publ_section_title
;
 Cu(I) Complexes of Pincer Pyridine-Based N-Heterocyclic Carbenes with
 Small Wingtip Substituents: Synthesis and Structural and Spectroscopic
 Studies.
;
_journal_issue 22
_journal_name_full 'Inorganic chemistry'
_journal_page_first 11685
_journal_page_last 11693
_journal_paper_doi 10.1021/acs.inorgchem.6b01646
_journal_volume 55
_journal_year 2016
_chemical_formula_moiety 'C15 H17 Cu N5, F6 P'
_chemical_formula_sum 'C15 H17 Cu F6 N5 P'
_chemical_formula_weight 475.85
_space_group_crystal_system monoclinic
_space_group_IT_number 13
_space_group_name_Hall '-P 2yac'
_space_group_name_H-M_alt 'P 1 2/n 1'
_atom_sites_solution_hydrogens geom
_atom_sites_solution_primary direct
_atom_sites_solution_secondary difmap
_audit_creation_date 2016-03-15
_audit_creation_method
;
Olex2 1.2
(compiled 2015.01.26 svn.r3150 for OlexSys, GUI svn.r4998)
;
_cell_angle_alpha 90.000(5)
_cell_angle_beta 98.451(5)
_cell_angle_gamma 90.000(5)
_cell_formula_units_Z 4
_cell_length_a 8.479(5)
_cell_length_b 11.834(5)
_cell_length_c 19.116(5)
_cell_measurement_reflns_used 9863
_cell_measurement_temperature 100
_cell_measurement_theta_max 30.61
_cell_measurement_theta_min 2.51
_cell_volume 1897.3(15)
_computing_molecular_graphics 'Olex2 (Dolomanov et al., 2009)'
_computing_publication_material 'Olex2 (Dolomanov et al., 2009)'
_computing_structure_refinement 'XL (Sheldrick, 2008)'
_computing_structure_solution 'ShelXS (Sheldrick, 2008)'
_diffrn_ambient_temperature 100
_diffrn_measured_fraction_theta_full 1.000
_diffrn_measured_fraction_theta_max 0.999
_diffrn_measurement_device_type 'Bruker APEX-II CCD'
_diffrn_measurement_method '\f and \w scans'
_diffrn_radiation_monochromator graphite
_diffrn_radiation_type MoK\a
_diffrn_radiation_wavelength 0.71073
_diffrn_reflns_av_R_equivalents 0.0251
_diffrn_reflns_av_unetI/netI 0.0174
_diffrn_reflns_limit_h_max 12
_diffrn_reflns_limit_h_min -12
_diffrn_reflns_limit_k_max 16
_diffrn_reflns_limit_k_min -16
_diffrn_reflns_limit_l_max 27
_diffrn_reflns_limit_l_min -27
_diffrn_reflns_number 34020
_diffrn_reflns_theta_full 26.00
_diffrn_reflns_theta_max 30.63
_diffrn_reflns_theta_min 1.72
_diffrn_source 'fine-focus sealed tube'
_diffrn_standards_number 0
_exptl_absorpt_coefficient_mu 1.303
_exptl_absorpt_correction_T_max 0.7461
_exptl_absorpt_correction_T_min 0.3799
_exptl_absorpt_correction_type multi-scan
_exptl_absorpt_process_details
;
SADABS-2014/5 (Bruker,2014/5) was used for absorption correction.
wR2(int) was 0.1281 before and 0.0437 after correction.
The Ratio of minimum to maximum transmission is 0.5092.
The \l/2 correction factor is 0.00150.
;
_exptl_crystal_colour 'metallic light yellow'
_exptl_crystal_colour_lustre metallic
_exptl_crystal_colour_modifier light
_exptl_crystal_colour_primary yellow
_exptl_crystal_density_diffrn 1.666
_exptl_crystal_density_method 'not measured'
_exptl_crystal_description cube
_exptl_crystal_F_000 960
_exptl_crystal_recrystallization_method 'Diethyl ether diffusion'
_exptl_crystal_size_max 0.097
_exptl_crystal_size_mid 0.083
_exptl_crystal_size_min 0.06
_refine_diff_density_max 0.441
_refine_diff_density_min -0.321
_refine_diff_density_rms 0.062
_refine_ls_extinction_method none
_refine_ls_goodness_of_fit_ref 1.079
_refine_ls_hydrogen_treatment constr
_refine_ls_matrix_type full
_refine_ls_number_parameters 253
_refine_ls_number_reflns 5847
_refine_ls_number_restraints 0
_refine_ls_restrained_S_all 1.079
_refine_ls_R_factor_all 0.0303
_refine_ls_R_factor_gt 0.0277
_refine_ls_shift/su_max 0.001
_refine_ls_shift/su_mean 0.000
_refine_ls_structure_factor_coef Fsqd
_refine_ls_weighting_details 'calc w=1/[\s^2^(Fo^2^)+(0.0292P)^2^+1.4502P] where P=(Fo^2^+2Fc^2^)/3'
_refine_ls_weighting_scheme calc
_refine_ls_wR_factor_gt 0.0719
_refine_ls_wR_factor_ref 0.0731
_reflns_number_gt 5407
_reflns_number_total 5847
_reflns_threshold_expression >2sigma(I)
_cod_data_source_file ic6b01646_si_003.cif
_cod_data_source_block lt_i_121c_fi_abs
_cod_database_code 4348798
_olex2_refinement_description
;
1. Fixed Uiso
 At 1.2 times of:
  All C(H) groups, All C(H,H) groups
 At 1.5 times of:
  All C(H,H,H) groups
2.a Secondary CH2 refined with riding coordinates:
 C14(H14A,H14B), C11(H11A,H11B)
2.b Me refined with riding coordinates:
 C15(H15A,H15B,H15C), C12(H12A,H12B,H12C)
2.c Aromatic/amide H refined with riding coordinates:
 C3(H3), C7(H7), C8(H8), C9(H9), C4(H4), C16(H16), C5(H5)
;
_olex2_submission_special_instructions 'No special instructions were received'

loop_
_space_group_symop_id
_space_group_symop_operation_xyz
1 'x, y, z'
2 '-x+1/2, y, -z+1/2'
3 '-x, -y, -z'
4 'x-1/2, -y, z-1/2'

loop_
_atom_site_label
_atom_site_type_symbol
_atom_site_fract_x
_atom_site_fract_y
_atom_site_fract_z
_atom_site_U_iso_or_equiv
_atom_site_adp_type
_atom_site_occupancy
_atom_site_calc_flag
_atom_site_refinement_flags_posn
Cu1 Cu 0.324474(19) 0.230473(13) 0.689175(8) 0.01529(5) Uani 1 d .
P1 P 0.28596(4) 0.26344(3) 0.443119(18) 0.01679(7) Uani 1 d .
F3 F 0.29268(12) 0.39714(8) 0.45693(6) 0.0292(2) Uani 1 d .
F1 F 0.28076(13) 0.12956(8) 0.42861(5) 0.0308(2) Uani 1 d .
F5 F 0.46991(12) 0.26634(8) 0.42964(6) 0.0288(2) Uani 1 d .
F4 F 0.34575(14) 0.24069(9) 0.52486(5) 0.0320(2) Uani 1 d .
F2 F 0.23117(15) 0.28546(10) 0.36076(5) 0.0400(3) Uani 1 d .
F6 F 0.10558(12) 0.26143(9) 0.45694(7) 0.0386(3) Uani 1 d .
N1 N 0.03080(14) 0.22079(10) 0.66944(6) 0.0178(2) Uani 1 d .
N2 N -0.01655(13) 0.05691(10) 0.72885(6) 0.0177(2) Uani 1 d .
N3 N 0.09865(15) 0.38921(10) 0.62120(6) 0.0200(2) Uani 1 d .
N5 N 0.41347(14) -0.00788(10) 0.67012(6) 0.0181(2) Uani 1 d .
N4 N 0.32486(17) 0.47165(10) 0.63833(7) 0.0232(2) Uani 1 d .
C10 C 0.25471(16) 0.37356(11) 0.65065(7) 0.0175(2) Uani 1 d .
C2 C -0.07019(15) 0.13671(12) 0.67529(7) 0.0186(2) Uani 1 d .
C14 C 0.33238(18) -0.01567(13) 0.59663(8) 0.0233(3) Uani 1 d .
H14A H 0.4086 -0.0446 0.5663 0.028 Uiso 1 calc R
H14B H 0.2988 0.0609 0.5797 0.028 Uiso 1 calc R
C3 C -0.22072(17) 0.12871(16) 0.63552(8) 0.0274(3) Uani 1 d .
H3 H -0.2882 0.0658 0.6399 0.033 Uiso 1 calc R
C6 C -0.01690(17) 0.30399(12) 0.62397(7) 0.0201(2) Uani 1 d .
C11 C 0.4914(2) 0.49771(15) 0.66497(10) 0.0349(4) Uani 1 d .
H11A H 0.5398 0.5387 0.6283 0.042 Uiso 1 calc R
H11B H 0.5516 0.4267 0.6759 0.042 Uiso 1 calc R
C7 C 0.56498(18) -0.05575(13) 0.76918(8) 0.0237(3) Uani 1 d .
H7 H 0.6309 -0.0959 0.8054 0.028 Uiso 1 calc R
C8 C 0.0749(2) 0.49643(13) 0.59114(8) 0.0284(3) Uani 1 d .
H8 H -0.0222 0.5269 0.5676 0.034 Uiso 1 calc R
C9 C 0.2172(2) 0.54766(13) 0.60235(8) 0.0298(3) Uani 1 d .
H9 H 0.2402 0.6221 0.5883 0.036 Uiso 1 calc R
C13 C 0.42178(15) 0.08706(11) 0.70934(7) 0.0157(2) Uani 1 d .
C4 C -0.26805(19) 0.21672(18) 0.58915(9) 0.0337(4) Uani 1 d .
H4 H -0.3707 0.2152 0.5614 0.040 Uiso 1 calc R
C16 C 0.49956(18) -0.09581(12) 0.70592(8) 0.0237(3) Uani 1 d .
H16 H 0.5100 -0.1703 0.6887 0.028 Uiso 1 calc R
C5 C -0.16635(19) 0.30698(16) 0.58300(8) 0.0292(3) Uani 1 d .
H5 H -0.1978 0.3683 0.5520 0.035 Uiso 1 calc R
C15 C 0.1882(2) -0.09195(18) 0.58909(11) 0.0391(4) Uani 1 d .
H15A H 0.1389 -0.0942 0.5394 0.059 Uiso 1 calc R
H15B H 0.1112 -0.0628 0.6182 0.059 Uiso 1 calc R
H15C H 0.2210 -0.1684 0.6048 0.059 Uiso 1 calc R
C12 C 0.5017(3) 0.5701(2) 0.73137(12) 0.0568(7) Uani 1 d .
H12A H 0.6137 0.5869 0.7489 0.085 Uiso 1 calc R
H12B H 0.4546 0.5290 0.7677 0.085 Uiso 1 calc R
H12C H 0.4434 0.6408 0.7202 0.085 Uiso 1 calc R

loop_
_atom_site_aniso_label
_atom_site_aniso_U_11
_atom_site_aniso_U_22
_atom_site_aniso_U_33
_atom_site_aniso_U_23
_atom_site_aniso_U_13
_atom_site_aniso_U_12
Cu1 0.01725(8) 0.01131(8) 0.01684(8) 0.00178(5) 0.00092(6) 0.00127(5)
P1 0.01922(15) 0.01404(15) 0.01671(15) 0.00033(11) 0.00130(12) 0.00044(11)
F3 0.0320(5) 0.0145(4) 0.0428(6) -0.0033(4) 0.0113(4) 0.0015(3)
F1 0.0423(5) 0.0152(4) 0.0344(5) -0.0036(4) 0.0040(4) -0.0027(4)
F5 0.0253(4) 0.0246(5) 0.0392(5) -0.0012(4) 0.0136(4) 0.0020(4)
F4 0.0437(6) 0.0350(5) 0.0164(4) 0.0022(4) 0.0013(4) 0.0000(4)
F2 0.0556(7) 0.0387(6) 0.0210(5) 0.0065(4) -0.0100(4) -0.0006(5)
F6 0.0205(4) 0.0320(5) 0.0644(8) 0.0023(5) 0.0100(5) -0.0024(4)
N1 0.0163(5) 0.0168(5) 0.0194(5) -0.0006(4) -0.0009(4) 0.0018(4)
N2 0.0166(5) 0.0168(5) 0.0197(5) -0.0033(4) 0.0028(4) -0.0045(4)
N3 0.0267(6) 0.0156(5) 0.0171(5) 0.0022(4) 0.0009(4) 0.0066(4)
N5 0.0198(5) 0.0138(5) 0.0215(5) 0.0015(4) 0.0057(4) 0.0017(4)
N4 0.0368(7) 0.0139(5) 0.0191(5) 0.0024(4) 0.0051(5) -0.0023(5)
C10 0.0237(6) 0.0139(6) 0.0151(5) 0.0009(4) 0.0037(4) 0.0010(5)
C2 0.0151(5) 0.0224(6) 0.0179(6) -0.0039(5) 0.0013(4) -0.0004(5)
C14 0.0274(7) 0.0202(6) 0.0222(7) -0.0030(5) 0.0036(5) -0.0023(5)
C3 0.0168(6) 0.0406(9) 0.0238(7) -0.0050(6) -0.0006(5) -0.0045(6)
C6 0.0208(6) 0.0221(6) 0.0169(6) -0.0005(5) 0.0010(5) 0.0059(5)
C11 0.0400(9) 0.0268(8) 0.0382(9) 0.0064(7) 0.0072(7) -0.0145(7)
C7 0.0252(6) 0.0200(6) 0.0270(7) 0.0073(5) 0.0077(5) 0.0103(5)
C8 0.0465(9) 0.0179(7) 0.0202(7) 0.0049(5) 0.0025(6) 0.0127(6)
C9 0.0550(10) 0.0136(6) 0.0211(7) 0.0047(5) 0.0067(6) 0.0045(6)
C13 0.0143(5) 0.0146(5) 0.0185(6) 0.0019(4) 0.0032(4) 0.0004(4)
C4 0.0180(6) 0.0553(11) 0.0254(7) -0.0020(7) -0.0048(5) 0.0031(7)
C16 0.0278(7) 0.0153(6) 0.0298(7) 0.0040(5) 0.0103(6) 0.0076(5)
C5 0.0241(7) 0.0405(9) 0.0210(7) 0.0036(6) -0.0038(5) 0.0092(6)
C15 0.0333(8) 0.0456(11) 0.0395(10) -0.0134(8) 0.0095(7) -0.0158(8)
C12 0.0728(16) 0.0606(15) 0.0360(10) -0.0059(10) 0.0045(10) -0.0388(13)

loop_
_atom_type_symbol
_atom_type_description
_atom_type_scat_dispersion_real
_atom_type_scat_dispersion_imag
_atom_type_scat_source
C C 0.0033 0.0016 'International Tables Vol C Tables 4.2.6.8 and 6.1.1.4'
H H 0.0000 0.0000 'International Tables Vol C Tables 4.2.6.8 and 6.1.1.4'
Cu Cu 0.3201 1.2651 'International Tables Vol C Tables 4.2.6.8 and 6.1.1.4'
F F 0.0171 0.0103 'International Tables Vol C Tables 4.2.6.8 and 6.1.1.4'
N N 0.0061 0.0033 'International Tables Vol C Tables 4.2.6.8 and 6.1.1.4'
P P 0.1023 0.0942 'International Tables Vol C Tables 4.2.6.8 and 6.1.1.4'

loop_
_geom_angle_atom_site_label_1
_geom_angle_atom_site_label_2
_geom_angle_atom_site_label_3
_geom_angle
_geom_angle_site_symmetry_1
_geom_angle_site_symmetry_3
N1 Cu1 Cu1 63.84(3) . 2_556
C10 Cu1 Cu1 99.69(4) . 2_556
C10 Cu1 N1 74.52(5) . .
C13 Cu1 Cu1 93.83(4) . 2_556
C13 Cu1 N1 112.82(5) . .
C13 Cu1 C10 166.45(6) . .
F3 P1 F1 179.30(6) . .
F3 P1 F5 89.63(5) . .
F1 P1 F5 89.77(5) . .
F4 P1 F3 90.39(6) . .
F4 P1 F1 89.97(6) . .
F4 P1 F5 89.12(6) . .
F4 P1 F2 178.33(7) . .
F2 P1 F3 89.97(6) . .
F2 P1 F1 89.66(6) . .
F2 P1 F5 89.26(7) . .
F6 P1 F3 89.95(6) . .
F6 P1 F1 90.64(6) . .
F6 P1 F5 179.47(7) . .
F6 P1 F4 90.56(7) . .
F6 P1 F2 91.07(7) . .
C2 N1 Cu1 132.15(9) . .
C2 N1 C6 118.01(12) . .
C6 N1 Cu1 105.52(9) . .
C7 N2 C2 126.20(12) 2_556 .
C13 N2 C2 122.19(12) 2_556 .
C13 N2 C7 111.20(12) 2_556 2_556
C10 N3 C6 121.37(12) . .
C10 N3 C8 111.33(13) . .
C8 N3 C6 127.30(13) . .
C13 N5 C14 124.18(12) . .
C13 N5 C16 111.67(12) . .
C16 N5 C14 124.02(12) . .
C10 N4 C11 123.52(13) . .
C10 N4 C9 111.78(14) . .
C9 N4 C11 124.51(14) . .
N3 C10 Cu1 120.29(10) . .
N4 C10 Cu1 135.77(11) . .
N4 C10 N3 103.71(12) . .
N1 C2 N2 114.67(12) . .
N1 C2 C3 123.83(14) . .
C3 C2 N2 121.41(13) . .
N5 C14 H14A 109.0 . .
N5 C14 H14B 109.0 . .
N5 C14 C15 112.73(13) . .
H14A C14 H14B 107.8 . .
C15 C14 H14A 109.0 . .
C15 C14 H14B 109.0 . .
C2 C3 H3 121.5 . .
C4 C3 C2 117.03(15) . .
C4 C3 H3 121.5 . .
N1 C6 N3 113.91(12) . .
N1 C6 C5 123.34(15) . .
C5 C6 N3 122.76(14) . .
N4 C11 H11A 109.6 . .
N4 C11 H11B 109.6 . .
N4 C11 C12 110.07(17) . .
H11A C11 H11B 108.2 . .
C12 C11 H11A 109.6 . .
C12 C11 H11B 109.6 . .
N2 C7 H7 126.9 2_556 .
C16 C7 N2 106.10(13) . 2_556
C16 C7 H7 126.9 . .
N3 C8 H8 127.0 . .
C9 C8 N3 105.90(14) . .
C9 C8 H8 127.0 . .
N4 C9 H9 126.4 . .
C8 C9 N4 107.28(14) . .
C8 C9 H9 126.4 . .
N2 C13 Cu1 125.96(10) 2_556 .
N5 C13 Cu1 130.25(10) . .
N5 C13 N2 103.77(11) . 2_556
C3 C4 H4 119.8 . .
C3 C4 C5 120.42(14) . .
C5 C4 H4 119.8 . .
N5 C16 H16 126.4 . .
C7 C16 N5 107.26(13) . .
C7 C16 H16 126.4 . .
C6 C5 H5 121.3 . .
C4 C5 C6 117.33(15) . .
C4 C5 H5 121.3 . .
C14 C15 H15A 109.5 . .
C14 C15 H15B 109.5 . .
C14 C15 H15C 109.5 . .
H15A C15 H15B 109.5 . .
H15A C15 H15C 109.5 . .
H15B C15 H15C 109.5 . .
C11 C12 H12A 109.5 . .
C11 C12 H12B 109.5 . .
C11 C12 H12C 109.5 . .
H12A C12 H12B 109.5 . .
H12A C12 H12C 109.5 . .
H12B C12 H12C 109.5 . .

loop_
_geom_bond_atom_site_label_1
_geom_bond_atom_site_label_2
_geom_bond_distance
_geom_bond_site_symmetry_2
Cu1 Cu1 2.8046(8) 2_556
Cu1 N1 2.4657(19) .
Cu1 C10 1.9056(15) .
Cu1 C13 1.9016(15) .
P1 F3 1.6037(12) .
P1 F1 1.6079(12) .
P1 F5 1.6181(14) .
P1 F4 1.5931(11) .
P1 F2 1.5961(11) .
P1 F6 1.5901(14) .
N1 C2 1.3282(18) .
N1 C6 1.3361(18) .
N2 C2 1.4178(18) .
N2 C7 1.3971(18) 2_556
N2 C13 1.3748(17) 2_556
N3 C10 1.3723(19) .
N3 C6 1.412(2) .
N3 C8 1.3952(19) .
N5 C14 1.4734(19) .
N5 C13 1.3468(18) .
N5 C16 1.3917(18) .
N4 C10 1.3409(18) .
N4 C11 1.462(2) .
N4 C9 1.390(2) .
C2 C3 1.3895(19) .
C14 H14A 0.9900 .
C14 H14B 0.9900 .
C14 C15 1.509(2) .
C3 H3 0.9500 .
C3 C4 1.388(3) .
C6 C5 1.389(2) .
C11 H11A 0.9900 .
C11 H11B 0.9900 .
C11 C12 1.523(3) .
C7 N2 1.3971(18) 2_556
C7 H7 0.9500 .
C7 C16 1.341(2) .
C8 H8 0.9500 .
C8 C9 1.339(3) .
C9 H9 0.9500 .
C13 N2 1.3748(17) 2_556
C4 H4 0.9500 .
C4 C5 1.389(3) .
C16 H16 0.9500 .
C5 H5 0.9500 .
C15 H15A 0.9800 .
C15 H15B 0.9800 .
C15 H15C 0.9800 .
C12 H12A 0.9800 .
C12 H12B 0.9800 .
C12 H12C 0.9800 .

loop_
_geom_torsion_atom_site_label_1
_geom_torsion_atom_site_label_2
_geom_torsion_atom_site_label_3
_geom_torsion_atom_site_label_4
_geom_torsion
_geom_torsion_site_symmetry_1
_geom_torsion_site_symmetry_4
Cu1 Cu1 N1 C2 -77.11(12) 2_556 .
Cu1 Cu1 N1 C6 127.56(9) 2_556 .
Cu1 Cu1 C10 N3 -71.56(11) 2_556 .
Cu1 Cu1 C10 N4 114.98(14) 2_556 .
Cu1 Cu1 C13 N2 -54.04(11) 2_556 2_556
Cu1 Cu1 C13 N5 123.95(12) 2_556 .
Cu1 N1 C2 N2 32.34(18) . .
Cu1 N1 C2 C3 -151.07(12) . .
Cu1 N1 C6 N3 -20.26(13) . .
Cu1 N1 C6 C5 159.76(13) . .
N1 Cu1 C10 N3 -12.31(10) . .
N1 Cu1 C10 N4 174.23(16) . .
N1 Cu1 C13 N2 -117.22(11) . 2_556
N1 Cu1 C13 N5 60.77(13) . .
N1 C2 C3 C4 -2.4(2) . .
N1 C6 C5 C4 -1.6(2) . .
N2 C2 C3 C4 173.96(14) . .
N2 C7 C16 N5 0.33(16) 2_556 .
N3 C6 C5 C4 178.40(14) . .
N3 C8 C9 N4 0.34(17) . .
C10 Cu1 N1 C2 173.58(14) . .
C10 Cu1 N1 C6 18.25(9) . .
C10 Cu1 C13 N2 122.1(2) . 2_556
C10 Cu1 C13 N5 -59.9(3) . .
C10 N3 C6 N1 13.58(19) . .
C10 N3 C6 C5 -166.44(14) . .
C10 N3 C8 C9 -0.27(17) . .
C10 N4 C11 C12 -99.07(19) . .
C10 N4 C9 C8 -0.33(18) . .
C2 N1 C6 N3 -179.74(12) . .
C2 N1 C6 C5 0.3(2) . .
C2 C3 C4 C5 0.9(2) . .
C14 N5 C13 Cu1 5.80(19) . .
C14 N5 C13 N2 -175.88(12) . 2_556
C14 N5 C16 C7 175.77(13) . .
C3 C4 C5 C6 1.0(3) . .
C6 N1 C2 N2 -174.76(12) . .
C6 N1 C2 C3 1.8(2) . .
C6 N3 C10 Cu1 5.56(17) . .
C6 N3 C10 N4 -179.14(12) . .
C6 N3 C8 C9 178.88(14) . .
C11 N4 C10 Cu1 -10.4(2) . .
C11 N4 C10 N3 175.41(14) . .
C11 N4 C9 C8 -175.52(15) . .
C7 N2 C2 N1 -155.32(13) 2_556 .
C7 N2 C2 C3 28.0(2) 2_556 .
C8 N3 C10 Cu1 -175.24(10) . .
C8 N3 C10 N4 0.07(15) . .
C8 N3 C6 N1 -165.49(13) . .
C8 N3 C6 C5 14.5(2) . .
C9 N4 C10 Cu1 174.34(12) . .
C9 N4 C10 N3 0.15(16) . .
C9 N4 C11 C12 75.6(2) . .
C13 Cu1 N1 C2 5.66(14) . .
C13 Cu1 N1 C6 -149.67(9) . .
C13 Cu1 C10 N3 112.3(2) . .
C13 Cu1 C10 N4 -61.2(3) . .
C13 N2 C2 N1 32.71(18) 2_556 .
C13 N2 C2 C3 -143.98(14) 2_556 .
C13 N5 C14 C15 -114.01(16) . .
C13 N5 C16 C7 -0.39(16) . .
C16 N5 C14 C15 70.31(19) . .
C16 N5 C13 Cu1 -178.06(10) . .
C16 N5 C13 N2 0.27(15) . 2_556
